data_1501936
loop_
_publ_author_name
'Stewart, Craig'
'McDonald, Robert'
'West, F. G.'

_publ_section_title
;
 Expedient route to the tigliane-daphnane skeleton via oxonium ylide
 [1,2]-shift.
;
_journal_issue 4
_journal_name_full 'Organic letters'
_journal_page_first 720
_journal_page_last 723
_journal_paper_doi 10.1021/ol102953s
_journal_volume 13
_journal_year 2011
_chemical_formula_moiety 'C21 H26 O4'
_chemical_formula_sum 'C21 H26 O4'
_chemical_formula_weight 342.42
_chemical_name_systematic
; 
 ? 
;
_space_group_IT_number 2
_symmetry_cell_setting triclinic
_symmetry_space_group_name_Hall '-P 1'
_symmetry_space_group_name_H-M 'P -1'
_atom_sites_solution_hydrogens geom
_atom_sites_solution_primary direct
_atom_sites_solution_secondary difmap
_audit_creation_method SHELXL-97
_cell_angle_alpha 79.9846(4)
_cell_angle_beta 82.2194(4)
_cell_angle_gamma 77.7988(4)
_cell_formula_units_Z 2
_cell_length_a 8.2302(3)
_cell_length_b 8.2837(3)
_cell_length_c 13.1837(4)
_cell_measurement_reflns_used 7347
_cell_measurement_temperature 173(2)
_cell_measurement_theta_max 27.48
_cell_measurement_theta_min 2.54
_cell_volume 860.57(5)
_computing_cell_refinement 'Bruker SAINT'
_computing_data_collection 'Bruker APEX2'
_computing_data_reduction 'Bruker SAINT'
_computing_molecular_graphics 'Bruker SHELXTL'
_computing_publication_material 'Bruker SHELXTL'
_computing_structure_refinement 'SHELXL-97 (Sheldrick, 2008)'
_computing_structure_solution 'SHELXD (Schneider & Sheldrick, 2002)'
_diffrn_ambient_temperature 173(2)
_diffrn_measured_fraction_theta_full 0.986
_diffrn_measured_fraction_theta_max 0.986
_diffrn_measurement_device_type 'Bruker APEX-II CCD'
_diffrn_measurement_method '\f and \w scans'
_diffrn_radiation_monochromator graphite
_diffrn_radiation_source 'fine-focus sealed tube'
_diffrn_radiation_type MoK\a
_diffrn_radiation_wavelength 0.71073
_diffrn_reflns_av_R_equivalents 0.0099
_diffrn_reflns_av_sigmaI/netI 0.0146
_diffrn_reflns_limit_h_max 10
_diffrn_reflns_limit_h_min -10
_diffrn_reflns_limit_k_max 10
_diffrn_reflns_limit_k_min -10
_diffrn_reflns_limit_l_max 17
_diffrn_reflns_limit_l_min -17
_diffrn_reflns_number 7543
_diffrn_reflns_theta_full 27.48
_diffrn_reflns_theta_max 27.48
_diffrn_reflns_theta_min 1.58
_exptl_absorpt_coefficient_mu 0.090
_exptl_absorpt_correction_T_max 0.9723
_exptl_absorpt_correction_T_min 0.9471
_exptl_absorpt_correction_type integration
_exptl_absorpt_process_details 'SADABS (Sheldrick, 2008)'
_exptl_crystal_colour colourless
_exptl_crystal_density_diffrn 1.321
_exptl_crystal_density_method 'not measured'
_exptl_crystal_description prism
_exptl_crystal_F_000 368
_exptl_crystal_size_max 0.61
_exptl_crystal_size_mid 0.35
_exptl_crystal_size_min 0.31
_refine_diff_density_max 0.347
_refine_diff_density_min -0.262
_refine_diff_density_rms 0.054
_refine_ls_extinction_method none
_refine_ls_goodness_of_fit_ref 1.029
_refine_ls_hydrogen_treatment constr
_refine_ls_matrix_type full
_refine_ls_number_parameters 227
_refine_ls_number_reflns 3894
_refine_ls_number_restraints 0
_refine_ls_restrained_S_all 1.029
_refine_ls_R_factor_all 0.0447
_refine_ls_R_factor_gt 0.0418
_refine_ls_shift/su_max 0.000
_refine_ls_shift/su_mean 0.000
_refine_ls_structure_factor_coef Fsqd
_refine_ls_weighting_details 'calc w=1/[\s^2^(Fo^2^)+(0.0666P)^2^+0.2631P] where P=(Fo^2^+2Fc^2^)/3'
_refine_ls_weighting_scheme calc
_refine_ls_wR_factor_gt 0.1105
_refine_ls_wR_factor_ref 0.1138
_reflns_number_gt 3564
_reflns_number_total 3894
_reflns_threshold_expression I>2\s(I)
_cod_data_source_file ol102953s_si_002.cif
_cod_data_source_block 16
_cod_depositor_comments
;
The following automatic conversions were performed:

'_symmetry_cell_setting' value 'Triclinic' changed to 'triclinic'
according to /home/saulius/struct/CIF-dictionaries/cif_core.dic
dictionary named 'cif_core.dic' version 2.4.1 from 2010-06-29.

Automatic conversion script
Id: cif_fix_values 1715 2011-07-08 13:25:40Z adriana 
;
_cod_database_code 1501936

loop_
_symmetry_equiv_pos_as_xyz
'x, y, z'
'-x, -y, -z'

loop_
_atom_site_label
_atom_site_type_symbol
_atom_site_fract_x
_atom_site_fract_y
_atom_site_fract_z
_atom_site_U_iso_or_equiv
_atom_site_adp_type
_atom_site_occupancy
_atom_site_symmetry_multiplicity
_atom_site_calc_flag
_atom_site_refinement_flags
O1 O 0.43325(9) 0.00289(10) 0.22205(6) 0.02475(18) Uani 1 1 d .
O2 O 0.25690(11) 0.06668(12) 0.48190(6) 0.0318(2) Uani 1 1 d .
H2O H 0.1572 0.0969 0.4682 0.048 Uiso 1 1 calc R
O3 O 0.03180(9) 0.07400(10) 0.35068(6) 0.02243(18) Uani 1 1 d .
O4 O -0.05742(9) 0.12277(10) 0.18848(6) 0.02204(18) Uani 1 1 d .
C1 C 0.23130(16) 0.31699(15) 0.05350(9) 0.0292(3) Uani 1 1 d .
H1A H 0.1668 0.2801 0.0066 0.035 Uiso 1 1 calc R
H1B H 0.1966 0.4394 0.0512 0.035 Uiso 1 1 calc R
C2 C 0.41826(17) 0.26953(18) 0.02240(10) 0.0362(3) Uani 1 1 d .
H2A H 0.4570 0.3551 -0.0324 0.043 Uiso 1 1 calc R
H2B H 0.4466 0.1600 -0.0026 0.043 Uiso 1 1 calc R
C3 C 0.49496(16) 0.26142(18) 0.12251(10) 0.0346(3) Uani 1 1 d .
H3A H 0.5020 0.3746 0.1340 0.041 Uiso 1 1 calc R
H3B H 0.6086 0.1915 0.1204 0.041 Uiso 1 1 calc R
C4 C 0.37765(13) 0.18364(14) 0.20769(9) 0.0236(2) Uani 1 1 d .
C5 C 0.37169(15) 0.22671(15) 0.31723(9) 0.0278(2) Uani 1 1 d .
H5A H 0.2716 0.3123 0.3326 0.033 Uiso 1 1 calc R
H5B H 0.4728 0.2685 0.3250 0.033 Uiso 1 1 calc R
C6 C 0.36401(14) 0.05939(14) 0.38863(9) 0.0249(2) Uani 1 1 d .
H6 H 0.4795 0.0130 0.4087 0.030 Uiso 1 1 calc R
C7 C 0.33164(13) -0.05107(13) 0.31315(8) 0.0221(2) Uani 1 1 d .
H7 H 0.3766 -0.1709 0.3390 0.026 Uiso 1 1 calc R
C8 C 0.14955(13) -0.03284(13) 0.28705(8) 0.0200(2) Uani 1 1 d .
C9 C 0.09823(15) -0.20349(14) 0.30165(9) 0.0274(2) Uani 1 1 d .
H9A H 0.1342 -0.2692 0.3677 0.033 Uiso 1 1 calc R
H9B H -0.0251 -0.1870 0.3061 0.033 Uiso 1 1 calc R
C10 C 0.17450(18) -0.30157(15) 0.21329(10) 0.0335(3) Uani 1 1 d .
H10A H 0.2980 -0.3217 0.2093 0.040 Uiso 1 1 calc R
H10B H 0.1393 -0.4111 0.2257 0.040 Uiso 1 1 calc R
C11 C 0.11557(18) -0.20110(15) 0.11223(10) 0.0320(3) Uani 1 1 d .
H11A H -0.0079 -0.1821 0.1166 0.038 Uiso 1 1 calc R
H11B H 0.1615 -0.2652 0.0546 0.038 Uiso 1 1 calc R
C12 C 0.17208(14) -0.03337(14) 0.09030(8) 0.0243(2) Uani 1 1 d .
H12A H 0.2952 -0.0536 0.0750 0.029 Uiso 1 1 calc R
H12B H 0.1235 0.0326 0.0277 0.029 Uiso 1 1 calc R
C13 C 0.12298(12) 0.06918(12) 0.17872(8) 0.0190(2) Uani 1 1 d .
C14 C 0.20338(13) 0.22587(13) 0.16509(8) 0.0210(2) Uani 1 1 d .
H14 H 0.1286 0.3076 0.2067 0.025 Uiso 1 1 calc R
C15 C -0.11096(13) 0.13931(14) 0.29369(8) 0.0222(2) Uani 1 1 d .
H15 H -0.1989 0.0710 0.3197 0.027 Uiso 1 1 calc R
C16 C -0.17827(13) 0.31719(14) 0.31250(9) 0.0246(2) Uani 1 1 d .
C17 C -0.21011(15) 0.44865(15) 0.23268(10) 0.0285(2) Uani 1 1 d .
H17 H -0.1901 0.4287 0.1628 0.034 Uiso 1 1 calc R
C18 C -0.27164(16) 0.61039(16) 0.25492(11) 0.0356(3) Uani 1 1 d .
H18 H -0.2950 0.7001 0.2001 0.043 Uiso 1 1 calc R
C19 C -0.29871(16) 0.64062(17) 0.35582(12) 0.0402(3) Uani 1 1 d .
H19 H -0.3359 0.7515 0.3706 0.048 Uiso 1 1 calc R
C20 C -0.2715(2) 0.5084(2) 0.43574(13) 0.0532(4) Uani 1 1 d .
H20 H -0.2928 0.5283 0.5056 0.064 Uiso 1 1 calc R
C21 C -0.2133(2) 0.34710(19) 0.41411(11) 0.0450(4) Uani 1 1 d .
H21 H -0.1973 0.2566 0.4692 0.054 Uiso 1 1 calc R

loop_
_atom_site_aniso_label
_atom_site_aniso_U_11
_atom_site_aniso_U_22
_atom_site_aniso_U_33
_atom_site_aniso_U_23
_atom_site_aniso_U_13
_atom_site_aniso_U_12
O1 0.0204(4) 0.0269(4) 0.0259(4) -0.0057(3) -0.0017(3) -0.0012(3)
O2 0.0315(4) 0.0438(5) 0.0215(4) -0.0075(4) -0.0049(3) -0.0067(4)
O3 0.0201(4) 0.0270(4) 0.0189(4) -0.0043(3) -0.0034(3) 0.0000(3)
O4 0.0195(4) 0.0265(4) 0.0204(4) -0.0038(3) -0.0048(3) -0.0031(3)
C1 0.0362(6) 0.0255(5) 0.0262(6) 0.0017(4) -0.0051(5) -0.0101(5)
C2 0.0391(7) 0.0386(7) 0.0290(6) 0.0001(5) 0.0050(5) -0.0127(5)
C3 0.0282(6) 0.0416(7) 0.0349(6) -0.0006(5) 0.0006(5) -0.0155(5)
C4 0.0217(5) 0.0248(5) 0.0253(5) -0.0034(4) -0.0030(4) -0.0068(4)
C5 0.0307(6) 0.0285(6) 0.0277(6) -0.0061(4) -0.0078(4) -0.0092(4)
C6 0.0234(5) 0.0292(6) 0.0230(5) -0.0055(4) -0.0074(4) -0.0028(4)
C7 0.0214(5) 0.0223(5) 0.0218(5) -0.0028(4) -0.0056(4) -0.0008(4)
C8 0.0213(5) 0.0196(5) 0.0191(5) -0.0029(4) -0.0035(4) -0.0031(4)
C9 0.0341(6) 0.0219(5) 0.0272(6) 0.0021(4) -0.0083(5) -0.0093(4)
C10 0.0480(7) 0.0194(5) 0.0349(6) -0.0034(5) -0.0132(5) -0.0058(5)
C11 0.0472(7) 0.0235(6) 0.0294(6) -0.0073(4) -0.0117(5) -0.0083(5)
C12 0.0299(5) 0.0235(5) 0.0205(5) -0.0059(4) -0.0041(4) -0.0040(4)
C13 0.0188(5) 0.0189(5) 0.0196(5) -0.0026(4) -0.0039(4) -0.0027(4)
C14 0.0219(5) 0.0200(5) 0.0217(5) -0.0024(4) -0.0034(4) -0.0051(4)
C15 0.0188(5) 0.0261(5) 0.0212(5) -0.0015(4) -0.0033(4) -0.0038(4)
C16 0.0187(5) 0.0278(5) 0.0268(5) -0.0059(4) -0.0028(4) -0.0020(4)
C17 0.0250(5) 0.0286(6) 0.0312(6) -0.0035(5) -0.0044(4) -0.0032(4)
C18 0.0289(6) 0.0276(6) 0.0484(8) -0.0032(5) -0.0076(5) -0.0008(5)
C19 0.0284(6) 0.0338(7) 0.0599(9) -0.0201(6) -0.0106(6) 0.0049(5)
C20 0.0639(10) 0.0522(9) 0.0397(8) -0.0233(7) -0.0113(7) 0.0147(8)
C21 0.0585(9) 0.0408(8) 0.0282(7) -0.0085(6) -0.0068(6) 0.0113(6)

loop_
_atom_type_symbol
_atom_type_description
_atom_type_scat_dispersion_real
_atom_type_scat_dispersion_imag
_atom_type_scat_source
C C 0.0033 0.0016 'International Tables Vol C Tables 4.2.6.8 and 6.1.1.4'
H H 0.0000 0.0000 'International Tables Vol C Tables 4.2.6.8 and 6.1.1.4'
O O 0.0106 0.0060 'International Tables Vol C Tables 4.2.6.8 and 6.1.1.4'

loop_
_geom_angle_atom_site_label_1
_geom_angle_atom_site_label_2
_geom_angle_atom_site_label_3
_geom_angle
C7 O1 C4 102.79(8)
C15 O3 C8 106.30(7)
C15 O4 C13 107.90(7)
C2 C1 C14 105.14(9)
C1 C2 C3 103.37(10)
C2 C3 C4 105.12(10)
O1 C4 C3 108.63(9)
O1 C4 C5 103.13(9)
C3 C4 C5 117.53(10)
O1 C4 C14 108.27(8)
C3 C4 C14 105.59(9)
C5 C4 C14 113.35(9)
C4 C5 C6 103.88(9)
O2 C6 C5 116.61(10)
O2 C6 C7 117.45(10)
C5 C6 C7 102.19(9)
O1 C7 C6 100.99(9)
O1 C7 C8 109.50(8)
C6 C7 C8 118.01(9)
O3 C8 C9 108.90(9)
O3 C8 C13 99.92(8)
C9 C8 C13 113.17(9)
O3 C8 C7 111.63(8)
C9 C8 C7 111.12(9)
C13 C8 C7 111.61(8)
C10 C9 C8 112.28(10)
C11 C10 C9 108.77(10)
C10 C11 C12 110.83(10)
C13 C12 C11 114.11(9)
O4 C13 C12 108.21(8)
O4 C13 C8 100.85(8)
C12 C13 C8 114.25(8)
O4 C13 C14 108.43(8)
C12 C13 C14 114.66(9)
C8 C13 C14 109.39(8)
C1 C14 C13 116.60(9)
C1 C14 C4 105.76(9)
C13 C14 C4 111.64(8)
O4 C15 O3 107.05(8)
O4 C15 C16 114.21(9)
O3 C15 C16 108.24(8)
C17 C16 C21 119.43(11)
C17 C16 C15 122.58(10)
C21 C16 C15 117.97(11)
C16 C17 C18 119.94(12)
C19 C18 C17 120.39(12)
C18 C19 C20 119.60(13)
C19 C20 C21 120.19(14)
C16 C21 C20 120.35(13)

loop_
_geom_bond_atom_site_label_1
_geom_bond_atom_site_label_2
_geom_bond_distance
O1 C7 1.4286(13)
O1 C4 1.4568(13)
O2 C6 1.4152(14)
O3 C15 1.4376(12)
O3 C8 1.4498(12)
O4 C15 1.4184(13)
O4 C13 1.4518(12)
C1 C2 1.5232(18)
C1 C14 1.5436(15)
C2 C3 1.5236(19)
C3 C4 1.5252(16)
C4 C5 1.5387(15)
C4 C14 1.5597(14)
C5 C6 1.5422(16)
C6 C7 1.5459(15)
C7 C8 1.5534(14)
C8 C9 1.5328(15)
C8 C13 1.5454(14)
C9 C10 1.5254(17)
C10 C11 1.5237(17)
C11 C12 1.5256(16)
C12 C13 1.5217(14)
C13 C14 1.5507(14)
C15 C16 1.5115(15)
C16 C17 1.3847(16)
C16 C21 1.3854(17)
C17 C18 1.3954(17)
C18 C19 1.376(2)
C19 C20 1.385(2)
C20 C21 1.386(2)

loop_
_geom_hbond_atom_site_label_D
_geom_hbond_atom_site_label_H
_geom_hbond_atom_site_label_A
_geom_hbond_distance_DH
_geom_hbond_distance_HA
_geom_hbond_distance_DA
_geom_hbond_angle_DHA
O2 H2O O3 0.84 2.03 2.6856(11) 134.4

loop_
_geom_torsion_atom_site_label_1
_geom_torsion_atom_site_label_2
_geom_torsion_atom_site_label_3
_geom_torsion_atom_site_label_4
_geom_torsion
C14 C1 C2 C3 -36.03(12)
C1 C2 C3 C4 38.59(13)
C7 O1 C4 C3 171.08(9)
C7 O1 C4 C5 45.66(10)
C7 O1 C4 C14 -74.71(10)
C2 C3 C4 O1 90.00(11)
C2 C3 C4 C5 -153.50(11)
C2 C3 C4 C14 -25.95(13)
O1 C4 C5 C6 -19.76(11)
C3 C4 C5 C6 -139.21(10)
C14 C4 C5 C6 97.07(10)
C4 C5 C6 O2 -140.12(9)
C4 C5 C6 C7 -10.64(11)
C4 O1 C7 C6 -52.55(9)
C4 O1 C7 C8 72.65(10)
O2 C6 C7 O1 167.08(9)
C5 C6 C7 O1 38.13(10)
O2 C6 C7 C8 47.83(13)
C5 C6 C7 C8 -81.11(11)
C15 O3 C8 C9 -81.23(10)
C15 O3 C8 C13 37.59(9)
C15 O3 C8 C7 155.72(8)
O1 C7 C8 O3 -122.30(9)
C6 C7 C8 O3 -7.63(13)
O1 C7 C8 C9 115.92(10)
C6 C7 C8 C9 -129.40(10)
O1 C7 C8 C13 -11.42(12)
C6 C7 C8 C13 103.25(11)
O3 C8 C9 C10 160.32(9)
C13 C8 C9 C10 50.17(12)
C7 C8 C9 C10 -76.32(11)
C8 C9 C10 C11 -59.99(13)
C9 C10 C11 C12 60.93(14)
C10 C11 C12 C13 -53.49(14)
C15 O4 C13 C12 150.64(9)
C15 O4 C13 C8 30.42(9)
C15 O4 C13 C14 -84.43(9)
C11 C12 C13 O4 -68.27(11)
C11 C12 C13 C8 43.17(13)
C11 C12 C13 C14 170.58(9)
O3 C8 C13 O4 -40.93(9)
C9 C8 C13 O4 74.70(10)
C7 C8 C13 O4 -159.07(8)
O3 C8 C13 C12 -156.73(8)
C9 C8 C13 C12 -41.11(12)
C7 C8 C13 C12 85.12(11)
O3 C8 C13 C14 73.20(9)
C9 C8 C13 C14 -171.18(9)
C7 C8 C13 C14 -44.95(11)
C2 C1 C14 C13 -104.72(11)
C2 C1 C14 C4 20.01(12)
O4 C13 C14 C1 -86.70(11)
C12 C13 C14 C1 34.33(13)
C8 C13 C14 C1 164.18(9)
O4 C13 C14 C4 151.61(8)
C12 C13 C14 C4 -87.37(11)
C8 C13 C14 C4 42.48(11)
O1 C4 C14 C1 -112.58(9)
C3 C4 C14 C1 3.62(12)
C5 C4 C14 C1 133.64(10)
O1 C4 C14 C13 15.19(11)
C3 C4 C14 C13 131.38(10)
C5 C4 C14 C13 -98.59(10)
C13 O4 C15 O3 -7.90(10)
C13 O4 C15 C16 111.90(9)
C8 O3 C15 O4 -20.10(10)
C8 O3 C15 C16 -143.65(9)
O4 C15 C16 C17 9.96(15)
O3 C15 C16 C17 129.09(11)
O4 C15 C16 C21 -171.89(11)
O3 C15 C16 C21 -52.76(14)
C21 C16 C17 C18 2.13(19)
C15 C16 C17 C18 -179.75(10)
C16 C17 C18 C19 0.94(19)
C17 C18 C19 C20 -2.8(2)
C18 C19 C20 C21 1.6(3)
C17 C16 C21 C20 -3.3(2)
C15 C16 C21 C20 178.47(14)
C19 C20 C21 C16 1.5(3)
